data_7226764
loop_
_publ_author_name
'Ospina-Castro, Mar\'ia L.'
'Reiber, Andreas'
'Jorge, Gilberto'
'\'Avila, Edward E.'
'Brice\~no, Alexander'

_publ_section_title
;
 Novel 3-D interpenetrated metal--organometallic networks based on
 self-assembled Zn(ii)/Cu(ii) from 1,1&#x2032;-ferrocenedicarboxylic acid
 and 4,4&#x2032;-bipyridine
;
_journal_issue 5
_journal_name_full CrystEngComm
_journal_page_first 758
_journal_paper_doi 10.1039/C6CE02109C
_journal_volume 19
_journal_year 2017
_chemical_formula_moiety 'C22 H16 Fe N2 O4 Zn, H2 O'
_chemical_formula_sum 'C11 H9 Fe0.5 N O2.5 Zn0.5'
_chemical_formula_weight 255.80
_space_group_crystal_system orthorhombic
_space_group_IT_number 52
_space_group_name_Hall '-P 2a 2bc'
_space_group_name_H-M_alt 'P n n a'
_symmetry_space_group_name_Hall '-P 2a 2bc'
_symmetry_space_group_name_H-M 'P n n a'
_atom_sites_solution_hydrogens mixed
_audit_creation_method SHELXL-2013
_audit_update_record
;
2015-07-06 deposited with the CCDC.
2016-10-10 downloaded from the CCDC.
;
_cell_angle_alpha 90
_cell_angle_beta 90
_cell_angle_gamma 90
_cell_formula_units_Z 8
_cell_length_a 11.7568(9)
_cell_length_b 15.0687(10)
_cell_length_c 11.1422(7)
_cell_measurement_reflns_used 6582
_cell_measurement_temperature 100(2)
_cell_measurement_theta_max 73.6191
_cell_measurement_theta_min 2.9301
_cell_volume 1973.9(2)
_computing_cell_refinement
;
CrysAlisPro, Agilent Technologies,
Version 1.171.36.20 (release 27-06-2012 CrysAlis171 .NET)
(compiled Jul 11 2012,15:38:31)
;
_computing_data_collection
;
CrysAlisPro, Agilent Technologies,
Version 1.171.36.20 (release 27-06-2012 CrysAlis171 .NET)
(compiled Jul 11 2012,15:38:31)
;
_computing_data_reduction
;
CrysAlisPro, Agilent Technologies,
Version 1.171.36.20 (release 27-06-2012 CrysAlis171 .NET)
(compiled Jul 11 2012,15:38:31)
;
_computing_structure_refinement 'SHELXL-2013 (Sheldrick, 2013)'
_computing_structure_solution 'Superflip (Palatinus L., Chapuis G. (2007)'
_diffrn_ambient_temperature 100(2)
_diffrn_detector_area_resol_mean 10.6144
_diffrn_measured_fraction_theta_full 0.994
_diffrn_measured_fraction_theta_max 0.990
_diffrn_measurement_device_type 'SuperNova, Dual, Cu at zero, Atlas'
_diffrn_measurement_method '\w scans'
_diffrn_radiation_type CuK\a
_diffrn_radiation_wavelength 1.54184
_diffrn_reflns_av_R_equivalents 0.0345
_diffrn_reflns_av_unetI/netI 0.0183
_diffrn_reflns_Laue_measured_fraction_full 0.994
_diffrn_reflns_Laue_measured_fraction_max 0.990
_diffrn_reflns_limit_h_max 14
_diffrn_reflns_limit_h_min -12
_diffrn_reflns_limit_k_max 18
_diffrn_reflns_limit_k_min -18
_diffrn_reflns_limit_l_max 13
_diffrn_reflns_limit_l_min -13
_diffrn_reflns_number 13774
_diffrn_reflns_point_group_measured_fraction_full 0.994
_diffrn_reflns_point_group_measured_fraction_max 0.990
_diffrn_reflns_theta_full 25.000
_diffrn_reflns_theta_max 73.778
_diffrn_reflns_theta_min 4.936
_diffrn_source 'SuperNova (Cu) X-ray Source'
_exptl_absorpt_coefficient_mu 7.730
_exptl_absorpt_correction_T_max 1.00000
_exptl_absorpt_correction_T_min 0.65705
_exptl_absorpt_correction_type multi-scan
_exptl_absorpt_process_details
;
CrysAlisPro, Agilent Technologies,
Version 1.171.36.20 (release 27-06-2012 CrysAlis171 .NET)
(compiled Jul 11 2012,15:38:31)
Empirical absorption correction using spherical harmonics,
 implemented in SCALE3 ABSPACK scaling algorithm.
;
_exptl_crystal_colour red
_exptl_crystal_density_diffrn 1.722
_exptl_crystal_description block
_exptl_crystal_F_000 1040
_exptl_crystal_size_max 0.160
_exptl_crystal_size_mid 0.140
_exptl_crystal_size_min 0.050
_refine_diff_density_max 0.354
_refine_diff_density_min -0.604
_refine_diff_density_rms 0.066
_refine_ls_extinction_coef 0.00023(8)
_refine_ls_extinction_expression Fc^*^=kFc[1+0.001xFc^2^\l^3^/sin(2\q)]^-1/4^
_refine_ls_extinction_method SHELXL
_refine_ls_goodness_of_fit_ref 1.061
_refine_ls_hydrogen_treatment hetero-mixed
_refine_ls_matrix_type full
_refine_ls_number_parameters 147
_refine_ls_number_reflns 1988
_refine_ls_number_restraints 1
_refine_ls_restrained_S_all 1.061
_refine_ls_R_factor_all 0.0310
_refine_ls_R_factor_gt 0.0277
_refine_ls_shift/su_max 0.000
_refine_ls_shift/su_mean 0.000
_refine_ls_structure_factor_coef Fsqd
_refine_ls_weighting_details 'w=1/[\s^2^(Fo^2^)+(0.0529P)^2^+0.3242P] where P=(Fo^2^+2Fc^2^)/3'
_refine_ls_weighting_scheme calc
_refine_ls_wR_factor_gt 0.0785
_refine_ls_wR_factor_ref 0.0810
_reflns_Friedel_coverage 0.000
_reflns_number_gt 1765
_reflns_number_total 1988
_reflns_threshold_expression 'I > 2\s(I)'
_cod_data_source_file c6ce02109c2.cif
_cod_data_source_block Zn_2901
_cod_depositor_comments 'Adding full bibliography for 7226764--7226765.cif.'
_cod_original_formula_sum 'C11 H9 Fe0.50 N O2.50 Zn0.50'
_cod_database_code 7226764
_publcif_datablock.id {444121af-3233-440f-982f-c4a436da0e85}

_shelx_space_group_comment
;
The symmetry employed for this shelxl refinement is uniquely defined
by the following loop, which should always be used as a source of
symmetry information in preference to the above space-group names.
They are only intended as comments.
;
_shelx_estimated_absorpt_t_min 0.371
_shelx_estimated_absorpt_t_max 0.699
_shelxl_version_number 2013-3

loop_
_space_group_symop_operation_xyz
'x, y, z'
'-x+1/2, -y, z'
'x, -y+1/2, -z+1/2'
'-x+1/2, y+1/2, -z+1/2'
'-x, -y, -z'
'x-1/2, y, -z'
'-x, y-1/2, z-1/2'
'x-1/2, -y-1/2, z-1/2'

loop_
_atom_site_label
_atom_site_type_symbol
_atom_site_fract_x
_atom_site_fract_y
_atom_site_fract_z
_atom_site_U_iso_or_equiv
_atom_site_adp_type
_atom_site_occupancy
_atom_site_site_symmetry_order
_atom_site_calc_flag
_atom_site_refinement_flags_posn
_atom_site_refinement_flags_adp
_atom_site_refinement_flags_occupancy
Zn1 Zn 0.7500 0.5000 0.12260(3) 0.01618(13) Uani 1 2 d S T P
Fe1 Fe 0.5000 0.5000 0.5000 0.01787(14) Uani 1 2 d S . P
N1 N 0.74852(11) 0.40186(12) -0.00915(13) 0.0187(4) Uani 1 1 d . . .
C1 C 0.83896(15) 0.35134(11) -0.03426(14) 0.0212(3) Uani 1 1 d . . .
H1 H 0.9047 0.3565 0.0148 0.025 Uiso 1 1 calc R U .
C2 C 0.84051(15) 0.29187(11) -0.12898(14) 0.0206(3) Uani 1 1 d . . .
H2 H 0.9071 0.2584 -0.1458 0.025 Uiso 1 1 calc R U .
C3 C 0.74344(13) 0.28170(11) -0.19926(15) 0.0181(4) Uani 1 1 d . . .
C4 C 0.64840(14) 0.33292(12) -0.17151(15) 0.0240(4) Uani 1 1 d . . .
H4 H 0.5801 0.3268 -0.2163 0.029 Uiso 1 1 calc R U .
C5 C 0.65501(15) 0.39305(11) -0.07752(15) 0.0235(4) Uani 1 1 d . . .
H5 H 0.5909 0.4294 -0.0608 0.028 Uiso 1 1 calc R U .
C6 C 0.51777(14) 0.42077(10) 0.35269(14) 0.0191(3) Uani 1 1 d . . .
C7 C 0.40267(14) 0.45085(11) 0.36287(14) 0.0213(3) Uani 1 1 d . . .
H7 H 0.3599 0.4865 0.3021 0.026 Uiso 1 1 calc R U .
C8 C 0.35978(15) 0.42006(11) 0.47528(16) 0.0253(4) Uani 1 1 d . . .
H8 H 0.2818 0.4316 0.5076 0.030 Uiso 1 1 calc R U .
C9 C 0.44706(16) 0.37188(11) 0.53444(16) 0.0244(4) Uani 1 1 d . . .
H9 H 0.4412 0.3436 0.6154 0.029 Uiso 1 1 calc R U .
C10 C 0.54494(15) 0.37149(11) 0.45887(15) 0.0206(3) Uani 1 1 d . . .
H10 H 0.6195 0.3426 0.4771 0.025 Uiso 1 1 calc R U .
C11 C 0.60061(14) 0.44349(10) 0.25807(13) 0.0179(3) Uani 1 1 d . . .
O1 O 0.69923(10) 0.41016(7) 0.26427(9) 0.0201(3) Uani 1 1 d . . .
O2 O 0.57445(12) 0.49761(6) 0.17487(12) 0.0205(3) Uani 1 1 d . . .
O1W O 0.83019(16) 0.2500 0.2500 0.0313(4) Uani 1 2 d DS T P
H1W H 0.7798(18) 0.2950(13) 0.256(2) 0.047 Uiso 1 1 d D U .

loop_
_atom_site_aniso_label
_atom_site_aniso_U_11
_atom_site_aniso_U_22
_atom_site_aniso_U_33
_atom_site_aniso_U_23
_atom_site_aniso_U_13
_atom_site_aniso_U_12
Zn1 0.0208(2) 0.0174(2) 0.01030(19) 0.000 0.000 -0.00054(10)
Fe1 0.0203(3) 0.0191(2) 0.0142(2) -0.00384(11) 0.00427(14) -0.00517(13)
N1 0.0240(9) 0.0191(8) 0.0130(7) -0.0013(5) 0.0002(4) -0.0006(5)
C1 0.0234(8) 0.0226(8) 0.0176(7) 0.0001(6) -0.0033(6) 0.0021(7)
C2 0.0240(9) 0.0189(7) 0.0188(7) -0.0001(6) -0.0014(6) 0.0039(6)
C3 0.0231(9) 0.0182(8) 0.0129(8) 0.0003(7) 0.0013(5) 0.0000(6)
C4 0.0230(9) 0.0284(9) 0.0206(7) -0.0062(6) -0.0039(6) 0.0019(7)
C5 0.0233(8) 0.0260(8) 0.0212(8) -0.0060(6) -0.0003(6) 0.0043(7)
C6 0.0218(8) 0.0185(7) 0.0171(8) -0.0041(6) 0.0003(6) -0.0032(6)
C7 0.0202(8) 0.0215(8) 0.0222(8) -0.0058(6) 0.0004(6) -0.0027(7)
C8 0.0226(9) 0.0258(8) 0.0275(8) -0.0099(7) 0.0067(7) -0.0086(7)
C9 0.0308(10) 0.0223(8) 0.0202(8) -0.0031(7) 0.0055(7) -0.0113(7)
C10 0.0253(9) 0.0178(7) 0.0185(8) -0.0019(6) 0.0020(7) -0.0036(7)
C11 0.0218(8) 0.0182(7) 0.0135(7) -0.0052(5) -0.0001(6) -0.0031(6)
O1 0.0215(6) 0.0208(5) 0.0180(5) 0.0004(4) 0.0026(5) 0.0017(5)
O2 0.0216(7) 0.0234(6) 0.0166(6) 0.0011(4) 0.0005(5) 0.0002(4)
O1W 0.0303(10) 0.0216(8) 0.0421(11) -0.0077(8) 0.000 0.000

loop_
_atom_type_symbol
_atom_type_description
_atom_type_scat_dispersion_real
_atom_type_scat_dispersion_imag
_atom_type_scat_source
C C 0.0181 0.0091 'International Tables Vol C Tables 4.2.6.8 and 6.1.1.4'
H H 0.0000 0.0000 'International Tables Vol C Tables 4.2.6.8 and 6.1.1.4'
Fe Fe -1.1336 3.1974 'International Tables Vol C Tables 4.2.6.8 and 6.1.1.4'
N N 0.0311 0.0180 'International Tables Vol C Tables 4.2.6.8 and 6.1.1.4'
O O 0.0492 0.0322 'International Tables Vol C Tables 4.2.6.8 and 6.1.1.4'
Zn Zn -1.5491 0.6778 'International Tables Vol C Tables 4.2.6.8 and 6.1.1.4'

loop_
_geom_angle_atom_site_label_1
_geom_angle_atom_site_label_2
_geom_angle_atom_site_label_3
_geom_angle
_geom_angle_site_symmetry_1
_geom_angle_site_symmetry_3
_geom_angle_publ_flag
N1 Zn1 N1 90.43(9) . 2_665 yes
N1 Zn1 O2 99.86(5) . . yes
N1 Zn1 O2 102.19(5) 2_665 . yes
N1 Zn1 O2 102.20(5) . 2_665 ?
N1 Zn1 O2 99.86(5) 2_665 2_665 ?
O2 Zn1 O2 148.49(7) . 2_665 yes
N1 Zn1 O1 163.82(5) . 2_665 yes
N1 Zn1 O1 93.88(5) 2_665 2_665 yes
O2 Zn1 O1 94.47(4) . 2_665 yes
O2 Zn1 O1 61.70(4) 2_665 2_665 ?
N1 Zn1 O1 93.88(5) . . ?
N1 Zn1 O1 163.82(5) 2_665 . ?
O2 Zn1 O1 61.70(4) . . yes
O2 Zn1 O1 94.47(4) 2_665 . ?
O1 Zn1 O1 86.29(6) 2_665 . ?
N1 Zn1 O1 93.88(5) . 1 ?
N1 Zn1 O1 163.82(5) 2_665 1 ?
O2 Zn1 O1 61.70(4) . 1 ?
O2 Zn1 O1 94.47(4) 2_665 1 ?
O1 Zn1 O1 86.29(6) 2_665 1 ?
O1 Zn1 O1 0.00(8) . 1 ?
N1 Zn1 C11 132.98(5) . 2_665 ?
N1 Zn1 C11 100.37(5) 2_665 2_665 ?
O2 Zn1 C11 121.65(5) . 2_665 ?
O2 Zn1 C11 31.03(5) 2_665 2_665 ?
O1 Zn1 C11 30.83(5) 2_665 2_665 ?
O1 Zn1 C11 88.05(4) . 2_665 ?
O1 Zn1 C11 88.05(4) 1 2_665 ?
N1 Zn1 C11 100.37(5) . . ?
N1 Zn1 C11 132.99(5) 2_665 . ?
O2 Zn1 C11 31.03(5) . . ?
O2 Zn1 C11 121.65(5) 2_665 . ?
O1 Zn1 C11 88.05(4) 2_665 . ?
O1 Zn1 C11 30.83(5) . . ?
O1 Zn1 C11 30.83(5) 1 . ?
C11 Zn1 C11 104.57(7) 2_665 . ?
C6 Fe1 C6 180.00(9) . 5_666 ?
C6 Fe1 C7 41.00(7) . . ?
C6 Fe1 C7 139.00(7) 5_666 . ?
C6 Fe1 C7 139.00(7) . 5_666 ?
C6 Fe1 C7 41.00(7) 5_666 5_666 ?
C7 Fe1 C7 180.00(8) . 5_666 ?
C6 Fe1 C10 139.08(6) . 5_666 ?
C6 Fe1 C10 40.91(6) 5_666 5_666 ?
C7 Fe1 C10 111.28(7) . 5_666 ?
C7 Fe1 C10 68.72(7) 5_666 5_666 ?
C6 Fe1 C10 40.92(6) . . ?
C6 Fe1 C10 139.08(6) 5_666 . ?
C7 Fe1 C10 68.72(7) . . ?
C7 Fe1 C10 111.28(7) 5_666 . ?
C10 Fe1 C10 180.0 5_666 . ?
C6 Fe1 C8 111.58(7) . 5_666 ?
C6 Fe1 C8 68.42(7) 5_666 5_666 ?
C7 Fe1 C8 139.33(7) . 5_666 ?
C7 Fe1 C8 40.67(7) 5_666 5_666 ?
C10 Fe1 C8 68.01(7) 5_666 5_666 ?
C10 Fe1 C8 111.99(7) . 5_666 ?
C6 Fe1 C8 68.42(7) . . ?
C6 Fe1 C8 111.58(7) 5_666 . ?
C7 Fe1 C8 40.67(7) . . ?
C7 Fe1 C8 139.33(7) 5_666 . ?
C10 Fe1 C8 111.99(7) 5_666 . ?
C10 Fe1 C8 68.01(7) . . ?
C8 Fe1 C8 180.0 5_666 . ?
C6 Fe1 C9 68.48(7) . . ?
C6 Fe1 C9 111.52(7) 5_666 . ?
C7 Fe1 C9 68.41(7) . . ?
C7 Fe1 C9 111.59(7) 5_666 . ?
C10 Fe1 C9 139.54(8) 5_666 . ?
C10 Fe1 C9 40.46(8) . . ?
C8 Fe1 C9 139.75(7) 5_666 . ?
C8 Fe1 C9 40.25(7) . . ?
C6 Fe1 C9 111.52(7) . 5_666 ?
C6 Fe1 C9 68.48(7) 5_666 5_666 ?
C7 Fe1 C9 111.59(7) . 5_666 ?
C7 Fe1 C9 68.40(7) 5_666 5_666 ?
C10 Fe1 C9 40.46(8) 5_666 5_666 ?
C10 Fe1 C9 139.54(8) . 5_666 ?
C8 Fe1 C9 40.25(7) 5_666 5_666 ?
C8 Fe1 C9 139.75(7) . 5_666 ?
C9 Fe1 C9 180.0 . 5_666 ?
C1 N1 C5 118.39(15) . . ?
C1 N1 Zn1 123.01(11) . . ?
C5 N1 Zn1 118.44(12) . . ?
N1 C1 C2 122.57(15) . . ?
C1 C2 C3 119.28(16) . . ?
C2 C3 C4 118.15(16) . . ?
C2 C3 C3 120.04(11) . 3_554 ?
C4 C3 C3 121.82(11) . 3_554 ?
C5 C4 C3 118.99(16) . . ?
N1 C5 C4 122.57(16) . . ?
C7 C6 C10 108.02(15) . . ?
C7 C6 C11 127.37(15) . . ?
C10 C6 C11 124.27(15) . . ?
C7 C6 Fe1 69.77(9) . . ?
C10 C6 Fe1 70.24(9) . . ?
C11 C6 Fe1 120.44(11) . . ?
C8 C7 C6 107.48(15) . . ?
C8 C7 Fe1 70.14(9) . . ?
C6 C7 Fe1 69.23(9) . . ?
C9 C8 C7 108.57(15) . . ?
C9 C8 Fe1 70.03(10) . . ?
C7 C8 Fe1 69.19(9) . . ?
C8 C9 C10 108.14(16) . . ?
C8 C9 Fe1 69.72(10) . . ?
C10 C9 Fe1 69.56(8) . . ?
C9 C10 C6 107.79(16) . . ?
C9 C10 Fe1 69.97(8) . . ?
C6 C10 Fe1 68.85(9) . . ?
O1 C11 O1 0.00(13) 1 . ?
O1 C11 O2 121.04(14) 1 . yes
O1 C11 O2 121.04(14) . . ?
O1 C11 C6 118.27(14) 1 . ?
O1 C11 C6 118.27(14) . . ?
O2 C11 C6 120.65(15) . . ?
O1 C11 Zn1 61.20(8) 1 . ?
O1 C11 Zn1 61.20(8) . . ?
O2 C11 Zn1 60.34(9) . . ?
C6 C11 Zn1 170.74(11) . . ?
O1 O1 C11 0(10) 1 . ?
O1 O1 Zn1 0(7) 1 . ?
C11 O1 Zn1 87.97(9) . . ?
C11 O2 Zn1 88.63(10) . . ?

loop_
_geom_bond_atom_site_label_1
_geom_bond_atom_site_label_2
_geom_bond_distance
_geom_bond_site_symmetry_2
_geom_bond_publ_flag
Zn1 N1 2.0838(16) . yes
Zn1 N1 2.0839(16) 2_665 no
Zn1 O2 2.1448(14) . yes
Zn1 O2 2.1448(14) 2_665 no
Zn1 O1 2.1636(11) 2_665 ?
Zn1 O1 2.1636(11) . yes
Zn1 O1 2.1636(11) 1 ?
Zn1 C11 2.4674(16) 2_665 ?
Zn1 C11 2.4675(16) . ?
Fe1 C6 2.0403(15) . ?
Fe1 C6 2.0404(15) 5_666 ?
Fe1 C7 2.0476(16) . ?
Fe1 C7 2.0476(16) 5_666 ?
Fe1 C10 2.0589(16) 5_666 ?
Fe1 C10 2.0589(16) . ?
Fe1 C8 2.0602(17) 5_666 ?
Fe1 C8 2.0603(17) . ?
Fe1 C9 2.0644(16) . ?
Fe1 C9 2.0644(17) 5_666 ?
N1 C1 1.337(2) . yes
N1 C5 1.344(2) . yes
C1 C2 1.385(2) . ?
C2 C3 1.393(2) . ?
C3 C4 1.393(2) . ?
C3 C3 1.480(3) 3_554 ?
C4 C5 1.387(2) . ?
C6 C7 1.432(2) . ?
C6 C10 1.433(2) . ?
C6 C11 1.476(2) . ?
C7 C8 1.428(2) . ?
C8 C9 1.419(3) . ?
C9 C10 1.426(3) . ?
C11 O1 1.265(2) 1 ?
C11 O1 1.265(2) . yes
C11 O2 1.272(2) . yes
O1 O1 0.000(3) 1 ?

loop_
_geom_hbond_atom_site_label_D
_geom_hbond_atom_site_label_H
_geom_hbond_atom_site_label_A
_geom_hbond_distance_DH
_geom_hbond_distance_HA
_geom_hbond_distance_DA
_geom_hbond_angle_DHA
_geom_hbond_site_symmetry_A
_geom_hbond_publ_flag
O1W H1W O1 0.902(16) 1.979(17) 2.8671(15) 167(2) 1 yes
C5 H5 O2 0.9500 2.5700 3.342(2) 139.00 . yes
C9 H9 O1W 1.0000 2.4400 3.3211(19) 147.00 . yes

loop_
_geom_torsion_atom_site_label_1
_geom_torsion_atom_site_label_2
_geom_torsion_atom_site_label_3
_geom_torsion_atom_site_label_4
_geom_torsion
_geom_torsion_site_symmetry_1
_geom_torsion_site_symmetry_3
_geom_torsion_site_symmetry_4
_geom_torsion_publ_flag
O2 Zn1 O1 C11 -4.68(8) . . . no
N1 Zn1 O1 C11 -103.81(9) . . . no
O1 Zn1 O1 C11 92.41(9) 2_665 . . no
O2 Zn1 O1 C11 153.62(9) 2_665 . . no
C11 Zn1 O1 C11 123.24(9) 2_665 . . no
O1 Zn1 O2 C11 4.66(8) . . . no
N1 Zn1 O2 C11 93.76(10) . . . no
O1 Zn1 O2 C11 -78.70(9) 2_665 . . no
O2 Zn1 O2 C11 -40.18(11) 2_665 . . no
N1 Zn1 O2 C11 -173.65(9) 2_665 . . no
C11 Zn1 O2 C11 -63.18(10) 2_665 . . no
O1 Zn1 N1 C1 -88.56(14) . . . no
O1 Zn1 N1 C5 96.14(13) . . . no
O2 Zn1 N1 C1 -150.49(14) . . . no
O2 Zn1 N1 C5 34.21(14) . . . no
C11 Zn1 N1 C1 -118.96(14) . . . no
C11 Zn1 N1 C5 65.74(14) . . . no
O2 Zn1 N1 C1 6.86(15) 2_665 . . no
O2 Zn1 N1 C5 -168.44(13) 2_665 . . no
N1 Zn1 N1 C1 107.05(14) 2_665 . . no
N1 Zn1 N1 C5 -68.25(13) 2_665 . . no
C11 Zn1 N1 C1 2.39(18) 2_665 . . no
C11 Zn1 N1 C5 -172.91(11) 2_665 . . no
O1 Zn1 C11 O2 -171.98(14) . . . no
O2 Zn1 C11 O1 171.98(14) . . . no
N1 Zn1 C11 O1 80.06(9) . . . no
N1 Zn1 C11 O2 -91.92(9) . . . no
O1 Zn1 C11 O1 -86.03(8) 2_665 . . no
O1 Zn1 C11 O2 101.99(9) 2_665 . . no
O2 Zn1 C11 O1 -31.35(10) 2_665 . . no
O2 Zn1 C11 O2 156.66(8) 2_665 . . no
N1 Zn1 C11 O1 -179.51(9) 2_665 . . no
N1 Zn1 C11 O2 8.50(12) 2_665 . . no
C11 Zn1 C11 O1 -59.74(9) 2_665 . . no
C11 Zn1 C11 O2 128.28(9) 2_665 . . no
C7 Fe1 C6 C10 -118.87(13) . . . no
C7 Fe1 C6 C11 122.27(16) . . . no
C8 Fe1 C6 C7 37.98(9) . . . no
C8 Fe1 C6 C10 -80.89(10) . . . no
C8 Fe1 C6 C11 160.24(14) . . . no
C9 Fe1 C6 C7 81.41(10) . . . no
C9 Fe1 C6 C10 -37.46(10) . . . no
C9 Fe1 C6 C11 -156.33(15) . . . no
C10 Fe1 C6 C7 118.87(13) . . . no
C10 Fe1 C6 C11 -118.87(17) . . . no
C7 Fe1 C6 C7 -179.98(10) 5_666 . . no
C7 Fe1 C6 C10 61.13(13) 5_666 . . no
C7 Fe1 C6 C11 -57.74(16) 5_666 . . no
C8 Fe1 C6 C7 -142.02(9) 5_666 . . no
C8 Fe1 C6 C10 99.11(10) 5_666 . . no
C8 Fe1 C6 C11 -19.76(14) 5_666 . . no
C9 Fe1 C6 C7 -98.60(10) 5_666 . . no
C9 Fe1 C6 C10 142.54(10) 5_666 . . no
C9 Fe1 C6 C11 23.67(15) 5_666 . . no
C10 Fe1 C6 C7 -61.13(13) 5_666 . . no
C10 Fe1 C6 C10 -180.00(11) 5_666 . . no
C10 Fe1 C6 C11 61.13(17) 5_666 . . no
C6 Fe1 C7 C8 118.60(13) . . . no
C8 Fe1 C7 C6 -118.60(13) . . . no
C9 Fe1 C7 C6 -81.61(10) . . . no
C9 Fe1 C7 C8 36.99(10) . . . no
C10 Fe1 C7 C6 -37.99(9) . . . no
C10 Fe1 C7 C8 80.61(10) . . . no
C6 Fe1 C7 C6 -179.98(12) 5_666 . . no
C6 Fe1 C7 C8 -61.40(13) 5_666 . . no
C8 Fe1 C7 C6 61.40(13) 5_666 . . no
C8 Fe1 C7 C8 -179.98(11) 5_666 . . no
C9 Fe1 C7 C6 98.39(10) 5_666 . . no
C9 Fe1 C7 C8 -143.01(10) 5_666 . . no
C10 Fe1 C7 C6 142.01(9) 5_666 . . no
C10 Fe1 C7 C8 -99.39(10) 5_666 . . no
C6 Fe1 C8 C7 -38.27(9) . . . no
C6 Fe1 C8 C9 81.76(11) . . . no
C7 Fe1 C8 C9 120.03(14) . . . no
C9 Fe1 C8 C7 -120.03(14) . . . no
C10 Fe1 C8 C7 -82.49(10) . . . no
C10 Fe1 C8 C9 37.54(10) . . . no
C6 Fe1 C8 C7 141.73(9) 5_666 . . no
C6 Fe1 C8 C9 -98.24(11) 5_666 . . no
C7 Fe1 C8 C7 179.98(11) 5_666 . . no
C7 Fe1 C8 C9 -59.97(14) 5_666 . . no
C9 Fe1 C8 C7 59.97(14) 5_666 . . no
C9 Fe1 C8 C9 180.00(11) 5_666 . . no
C10 Fe1 C8 C7 97.51(10) 5_666 . . no
C10 Fe1 C8 C9 -142.46(10) 5_666 . . no
C6 Fe1 C9 C8 -81.60(11) . . . no
C6 Fe1 C9 C10 37.87(10) . . . no
C7 Fe1 C9 C8 -37.36(10) . . . no
C7 Fe1 C9 C10 82.11(11) . . . no
C8 Fe1 C9 C10 119.47(15) . . . no
C10 Fe1 C9 C8 -119.47(15) . . . no
C6 Fe1 C9 C8 98.40(11) 5_666 . . no
C6 Fe1 C9 C10 -142.13(10) 5_666 . . no
C7 Fe1 C9 C8 142.64(10) 5_666 . . no
C7 Fe1 C9 C10 -97.89(11) 5_666 . . no
C8 Fe1 C9 C8 180.00(10) 5_666 . . no
C8 Fe1 C9 C10 -60.53(15) 5_666 . . no
C10 Fe1 C9 C8 60.53(15) 5_666 . . no
C10 Fe1 C9 C10 180.00(10) 5_666 . . no
C6 Fe1 C10 C9 -119.32(14) . . . no
C7 Fe1 C10 C6 38.07(10) . . . no
C7 Fe1 C10 C9 -81.25(11) . . . no
C8 Fe1 C10 C6 81.97(10) . . . no
C8 Fe1 C10 C9 -37.35(10) . . . no
C9 Fe1 C10 C6 119.32(14) . . . no
C6 Fe1 C10 C6 180.00(9) 5_666 . . no
C6 Fe1 C10 C9 60.68(14) 5_666 . . no
C7 Fe1 C10 C6 -141.94(10) 5_666 . . no
C7 Fe1 C10 C9 98.75(11) 5_666 . . no
C8 Fe1 C10 C6 -98.03(10) 5_666 . . no
C8 Fe1 C10 C9 142.65(10) 5_666 . . no
C9 Fe1 C10 C6 -60.68(14) 5_666 . . no
C9 Fe1 C10 C9 -180.00(10) 5_666 . . no
Zn1 O1 C11 O2 8.13(14) . . . no
Zn1 O1 C11 C6 -169.48(13) . . . no
Zn1 O2 C11 O1 -8.20(14) . . . no
Zn1 O2 C11 C6 169.36(13) . . . no
Zn1 N1 C1 C2 -174.04(13) . . . no
C5 N1 C1 C2 1.3(3) . . . no
Zn1 N1 C5 C4 176.47(13) . . . no
C1 N1 C5 C4 1.0(3) . . . no
N1 C1 C2 C3 -2.0(3) . . . no
C1 C2 C3 C3 -179.87(15) . . 3_554 no
C1 C2 C3 C4 0.6(2) . . . no
C2 C3 C4 C5 1.5(2) . . . no
C4 C3 C3 C4 -38.5(2) . 3_554 3_554 yes
C4 C3 C3 C2 141.97(17) . 3_554 3_554 no
C3 C3 C4 C5 -178.07(16) 3_554 . . no
C2 C3 C3 C2 -37.6(2) . 3_554 3_554 no
C2 C3 C3 C4 141.97(17) . 3_554 3_554 no
C3 C4 C5 N1 -2.3(3) . . . no
C10 C6 C7 Fe1 60.08(11) . . . no
C10 C6 C7 C8 0.10(18) . . . no
Fe1 C6 C7 C8 -59.97(11) . . . no
C7 C6 C10 C9 -0.43(18) . . . no
C11 C6 C10 Fe1 113.99(15) . . . no
C11 C6 C10 C9 173.34(15) . . . no
C11 C6 C7 Fe1 -113.45(16) . . . no
C11 C6 C7 C8 -173.42(15) . . . no
Fe1 C6 C10 C9 59.35(12) . . . no
C7 C6 C10 Fe1 -59.78(11) . . . no
C10 C6 C11 O1 7.4(2) . . . no
C10 C6 C11 O2 -170.18(15) . . . no
Fe1 C6 C11 O2 -84.44(17) . . . no
C7 C6 C11 O1 179.98(14) . . . no
Fe1 C6 C11 O1 93.18(15) . . . no
C7 C6 C11 O2 2.4(2) . . . no
Fe1 C7 C8 C9 -59.13(12) . . . no
C6 C7 C8 Fe1 59.40(11) . . . no
C6 C7 C8 C9 0.27(19) . . . no
Fe1 C8 C9 C10 -59.15(12) . . . no
C7 C8 C9 Fe1 58.61(12) . . . no
C7 C8 C9 C10 -0.53(19) . . . no
C8 C9 C10 Fe1 59.24(12) . . . no
C8 C9 C10 C6 0.59(19) . . . no
Fe1 C9 C10 C6 -58.65(11) . . . no

loop_
_publcif_info_exptl_table_extra_item
sin_theta_over_lambda_max
